data_1551204
loop_
_publ_author_name
'Staun, Selena L.'
'Sergentu, Dumitru-Claudiu'
'Wu, Guang'
'Autschbach, Jochen'
'Hayton, Trevor W.'

_publ_section_title
;
 Use of <sup>15</sup> N NMR spectroscopy to probe covalency in a thorium
 nitride
;
_journal_issue 26
_journal_name_full 'Chemical Science'
_journal_page_first 6431
_journal_page_last 6436
_journal_paper_doi 10.1039/C9SC01960J
_journal_volume 10
_journal_year 2019
_chemical_formula_sum 'C52 H142 N7 Na O7 Si12 Th2'
_chemical_formula_weight 1801.87
_space_group_crystal_system monoclinic
_space_group_IT_number 14
_space_group_name_Hall '-P 2ybc'
_space_group_name_H-M_alt 'P 1 21/c 1'
_symmetry_space_group_name_Hall '-P 2ybc'
_symmetry_space_group_name_H-M 'P 1 21/c 1'
_atom_sites_solution_hydrogens geom
_audit_creation_method SHELXL-2014/7
_audit_update_record
;
2019-04-18 deposited with the CCDC.    2019-06-04 downloaded from the CCDC.
;
_cell_angle_alpha 90
_cell_angle_beta 90.96(3)
_cell_angle_gamma 90
_cell_formula_units_Z 4
_cell_length_a 12.391(14)
_cell_length_b 23.18(2)
_cell_length_c 29.92(3)
_cell_measurement_reflns_used 674
_cell_measurement_temperature 100(2)
_cell_measurement_theta_max 19.8
_cell_measurement_theta_min 2.74
_cell_volume 8593(15)
_computing_structure_refinement 'SHELXL-2014/7 (Sheldrick, 2014)'
_diffrn_ambient_temperature 100(2)
_diffrn_measured_fraction_theta_full 0.989
_diffrn_measured_fraction_theta_max 0.989
_diffrn_measurement_device_type 'Bruker Kappa Apex II'
_diffrn_radiation_type MoK\a
_diffrn_radiation_wavelength 0.71073
_diffrn_reflns_av_R_equivalents 0.1747
_diffrn_reflns_av_unetI/netI 0.2616
_diffrn_reflns_Laue_measured_fraction_full 0.989
_diffrn_reflns_Laue_measured_fraction_max 0.989
_diffrn_reflns_limit_h_max 14
_diffrn_reflns_limit_h_min -12
_diffrn_reflns_limit_k_max 26
_diffrn_reflns_limit_k_min -26
_diffrn_reflns_limit_l_max 33
_diffrn_reflns_limit_l_min -30
_diffrn_reflns_number 31666
_diffrn_reflns_point_group_measured_fraction_full 0.989
_diffrn_reflns_point_group_measured_fraction_max 0.989
_diffrn_reflns_theta_full 24.108
_diffrn_reflns_theta_max 24.108
_diffrn_reflns_theta_min 1.111
_exptl_absorpt_coefficient_mu 3.672
_exptl_absorpt_correction_T_max 0.7451
_exptl_absorpt_correction_T_min 0.5196
_exptl_absorpt_correction_type multi-scan
_exptl_absorpt_process_details sadabs
_exptl_crystal_colour colorless
_exptl_crystal_density_diffrn 1.393
_exptl_crystal_description block
_exptl_crystal_F_000 3672
_exptl_crystal_size_max 0.200
_exptl_crystal_size_mid 0.100
_exptl_crystal_size_min 0.050
_refine_diff_density_max 3.831
_refine_diff_density_min -2.354
_refine_diff_density_rms 0.250
_refine_ls_extinction_method none
_refine_ls_goodness_of_fit_ref 1.085
_refine_ls_hydrogen_treatment constr
_refine_ls_matrix_type full
_refine_ls_number_parameters 360
_refine_ls_number_reflns 13515
_refine_ls_number_restraints 787
_refine_ls_restrained_S_all 1.057
_refine_ls_R_factor_all 0.2320
_refine_ls_R_factor_gt 0.1190
_refine_ls_shift/su_max 0.005
_refine_ls_shift/su_mean 0.000
_refine_ls_structure_factor_coef Fsqd
_refine_ls_weighting_details 'w=1/[\s^2^(Fo^2^)+(0.0218P)^2^+321.6902P] where P=(Fo^2^+2Fc^2^)/3'
_refine_ls_weighting_scheme calc
_refine_ls_wR_factor_gt 0.1927
_refine_ls_wR_factor_ref 0.2259
_reflns_Friedel_coverage 0.000
_reflns_number_gt 6493
_reflns_number_total 13515
_reflns_threshold_expression 'I > 2\s(I)'
_cod_data_source_file c9sc01960j2.cif
_cod_data_source_block complex_Na1
_cod_original_cell_volume 8593(16)
_cod_database_code 1551204
_shelx_shelxl_version_number 2014/7
_shelx_space_group_comment
;
The symmetry employed for this shelxl refinement is uniquely defined
by the following loop, which should always be used as a source of
symmetry information in preference to the above space-group names.
They are only intended as comments.
;
_shelx_estimated_absorpt_t_min 0.527
_shelx_estimated_absorpt_t_max 0.838

loop_
_space_group_symop_operation_xyz
'x, y, z'
'-x, y+1/2, -z+1/2'
'-x, -y, -z'
'x, -y-1/2, z-1/2'

loop_
_atom_site_label
_atom_site_type_symbol
_atom_site_fract_x
_atom_site_fract_y
_atom_site_fract_z
_atom_site_U_iso_or_equiv
_atom_site_adp_type
_atom_site_occupancy
_atom_site_site_symmetry_order
_atom_site_calc_flag
_atom_site_refinement_flags_posn
_atom_site_refinement_flags_adp
C1 C 0.9234(11) 0.9262(10) 0.7413(9) 0.0337(12) Uani 1 1 d D .
H1A H 0.9162 0.9102 0.7714 0.050 Uiso 1 1 calc R U
H1B H 0.9697 0.9604 0.7425 0.050 Uiso 1 1 calc R U
H1C H 0.9556 0.8972 0.7218 0.050 Uiso 1 1 calc R U
C2 C 0.8092(19) 0.9944(9) 0.6699(6) 0.0337(12) Uani 1 1 d D .
H2A H 0.8285 0.9710 0.6440 0.050 Uiso 1 1 calc R U
H2B H 0.8678 1.0215 0.6769 0.050 Uiso 1 1 calc R U
H2C H 0.7429 1.0161 0.6631 0.050 Uiso 1 1 calc R U
C3 C 0.7242(18) 0.9954(9) 0.7605(7) 0.0337(12) Uani 1 1 d D .
H3A H 0.6515 1.0061 0.7502 0.050 Uiso 1 1 calc R U
H3B H 0.7684 1.0302 0.7641 0.050 Uiso 1 1 calc R U
H3C H 0.7199 0.9754 0.7893 0.050 Uiso 1 1 calc R U
C4 C 0.5866(18) 0.7840(6) 0.7276(9) 0.0337(12) Uani 1 1 d D .
H4A H 0.5466 0.7892 0.6993 0.050 Uiso 1 1 calc R U
H4B H 0.5384 0.7681 0.7501 0.050 Uiso 1 1 calc R U
H4C H 0.6469 0.7574 0.7230 0.050 Uiso 1 1 calc R U
C5 C 0.7196(16) 0.8444(11) 0.7998(5) 0.0337(12) Uani 1 1 d D .
H5A H 0.7793 0.8177 0.7943 0.050 Uiso 1 1 calc R U
H5B H 0.6730 0.8283 0.8228 0.050 Uiso 1 1 calc R U
H5C H 0.7486 0.8815 0.8100 0.050 Uiso 1 1 calc R U
C6 C 0.5181(14) 0.8967(9) 0.7639(9) 0.0337(12) Uani 1 1 d D .
H6A H 0.4723 0.9041 0.7375 0.050 Uiso 1 1 calc R U
H6B H 0.5407 0.9335 0.7772 0.050 Uiso 1 1 calc R U
H6C H 0.4774 0.8744 0.7858 0.050 Uiso 1 1 calc R U
C7 C 0.994(2) 0.8193(8) 0.6419(7) 0.0337(12) Uani 1 1 d D .
H7A H 0.9490 0.8281 0.6676 0.050 Uiso 1 1 calc R U
H7B H 1.0695 0.8160 0.6516 0.050 Uiso 1 1 calc R U
H7C H 0.9703 0.7828 0.6284 0.050 Uiso 1 1 calc R U
C8 C 1.0558(18) 0.8615(10) 0.5481(6) 0.0337(12) Uani 1 1 d D .
H8A H 1.0148 0.8336 0.5300 0.050 Uiso 1 1 calc R U
H8B H 1.1264 0.8452 0.5562 0.050 Uiso 1 1 calc R U
H8C H 1.0658 0.8970 0.5308 0.050 Uiso 1 1 calc R U
C9 C 1.0545(18) 0.9396(8) 0.6264(8) 0.0337(12) Uani 1 1 d D .
H9A H 1.0535 0.9728 0.6061 0.050 Uiso 1 1 calc R U
H9B H 1.1294 0.9281 0.6327 0.050 Uiso 1 1 calc R U
H9C H 1.0196 0.9501 0.6544 0.050 Uiso 1 1 calc R U
C10 C 0.817(2) 0.9036(10) 0.4898(5) 0.0337(12) Uani 1 1 d D .
H10A H 0.8907 0.8925 0.4827 0.050 Uiso 1 1 calc R U
H10B H 0.7893 0.9308 0.4672 0.050 Uiso 1 1 calc R U
H10C H 0.7707 0.8692 0.4899 0.050 Uiso 1 1 calc R U
C11 C 0.9056(16) 1.0027(7) 0.5454(9) 0.0337(12) Uani 1 1 d D .
H11A H 0.8753 1.0321 0.5253 0.050 Uiso 1 1 calc R U
H11B H 0.9770 0.9912 0.5350 0.050 Uiso 1 1 calc R U
H11C H 0.9124 1.0185 0.5757 0.050 Uiso 1 1 calc R U
C12 C 0.6779(11) 0.9705(10) 0.5527(9) 0.0337(12) Uani 1 1 d D .
H12A H 0.6446 0.9772 0.5232 0.050 Uiso 1 1 calc R U
H12B H 0.6843 1.0073 0.5687 0.050 Uiso 1 1 calc R U
H12C H 0.6329 0.9440 0.5698 0.050 Uiso 1 1 calc R U
C13 C 0.3734(11) 0.7879(9) 0.5507(9) 0.0337(12) Uani 1 1 d D .
H13A H 0.3162 0.8171 0.5507 0.050 Uiso 1 1 calc R U
H13B H 0.3693 0.7646 0.5779 0.050 Uiso 1 1 calc R U
H13C H 0.3642 0.7629 0.5245 0.050 Uiso 1 1 calc R U
C14 C 0.6138(15) 0.7700(8) 0.5364(9) 0.0337(12) Uani 1 1 d D .
H14A H 0.6847 0.7887 0.5371 0.050 Uiso 1 1 calc R U
H14B H 0.6002 0.7534 0.5067 0.050 Uiso 1 1 calc R U
H14C H 0.6125 0.7393 0.5589 0.050 Uiso 1 1 calc R U
C15 C 0.503(2) 0.8710(9) 0.4980(6) 0.0337(12) Uani 1 1 d D .
H15A H 0.4640 0.9066 0.5045 0.050 Uiso 1 1 calc R U
H15B H 0.4669 0.8504 0.4734 0.050 Uiso 1 1 calc R U
H15C H 0.5773 0.8805 0.4893 0.050 Uiso 1 1 calc R U
C16 C 0.5043(18) 0.9664(8) 0.6521(8) 0.0337(12) Uani 1 1 d D .
H16A H 0.5467 0.9503 0.6771 0.050 Uiso 1 1 calc R U
H16B H 0.4467 0.9908 0.6638 0.050 Uiso 1 1 calc R U
H16C H 0.5513 0.9896 0.6332 0.050 Uiso 1 1 calc R U
C17 C 0.3495(16) 0.8671(9) 0.6556(8) 0.0337(12) Uani 1 1 d D .
H17A H 0.2948 0.8471 0.6374 0.050 Uiso 1 1 calc R U
H17B H 0.3140 0.8947 0.6754 0.050 Uiso 1 1 calc R U
H17C H 0.3900 0.8389 0.6736 0.050 Uiso 1 1 calc R U
C18 C 0.3579(17) 0.9439(10) 0.5755(7) 0.0337(12) Uani 1 1 d D .
H18A H 0.4042 0.9631 0.5538 0.050 Uiso 1 1 calc R U
H18B H 0.3125 0.9726 0.5901 0.050 Uiso 1 1 calc R U
H18C H 0.3121 0.9155 0.5601 0.050 Uiso 1 1 calc R U
C19 C 0.9918(18) 0.5467(8) 0.6735(8) 0.0337(12) Uani 1 1 d D .
H19A H 0.9686 0.5653 0.7012 0.050 Uiso 1 1 calc R U
H19B H 1.0459 0.5171 0.6807 0.050 Uiso 1 1 calc R U
H19C H 0.9294 0.5287 0.6586 0.050 Uiso 1 1 calc R U
C20 C 1.1371(17) 0.5577(9) 0.5982(7) 0.0337(12) Uani 1 1 d D .
H20A H 1.0920 0.5411 0.5743 0.050 Uiso 1 1 calc R U
H20B H 1.1714 0.5265 0.6154 0.050 Uiso 1 1 calc R U
H20C H 1.1929 0.5822 0.5852 0.050 Uiso 1 1 calc R U
C21 C 1.1487(16) 0.6463(9) 0.6694(8) 0.0337(12) Uani 1 1 d D .
H21A H 1.1791 0.6765 0.6504 0.050 Uiso 1 1 calc R U
H21B H 1.2070 0.6216 0.6810 0.050 Uiso 1 1 calc R U
H21C H 1.1111 0.6642 0.6944 0.050 Uiso 1 1 calc R U
C22 C 0.994(2) 0.6183(9) 0.5113(6) 0.0337(12) Uani 1 1 d D .
H22A H 1.0668 0.6012 0.5113 0.050 Uiso 1 1 calc R U
H22B H 0.9803 0.6377 0.4827 0.050 Uiso 1 1 calc R U
H22C H 0.9407 0.5878 0.5156 0.050 Uiso 1 1 calc R U
C23 C 0.8784(15) 0.7233(9) 0.5388(9) 0.0337(12) Uani 1 1 d D .
H23A H 0.8077 0.7045 0.5403 0.050 Uiso 1 1 calc R U
H23B H 0.8918 0.7352 0.5079 0.050 Uiso 1 1 calc R U
H23C H 0.8794 0.7574 0.5582 0.050 Uiso 1 1 calc R U
C24 C 1.1177(12) 0.7105(9) 0.5593(9) 0.0337(12) Uani 1 1 d D .
H24A H 1.1146 0.7421 0.5810 0.050 Uiso 1 1 calc R U
H24B H 1.1327 0.7261 0.5297 0.050 Uiso 1 1 calc R U
H24C H 1.1751 0.6835 0.5682 0.050 Uiso 1 1 calc R U
C25 C 0.9716(13) 0.6300(10) 0.7805(9) 0.0337(12) Uani 1 1 d D .
H25A H 0.9492 0.5940 0.7949 0.050 Uiso 1 1 calc R U
H25B H 1.0079 0.6548 0.8026 0.050 Uiso 1 1 calc R U
H25C H 1.0213 0.6211 0.7563 0.050 Uiso 1 1 calc R U
C26 C 0.7692(18) 0.6870(10) 0.8068(6) 0.0337(12) Uani 1 1 d D .
H26A H 0.7304 0.7232 0.8011 0.050 Uiso 1 1 calc R U
H26B H 0.8172 0.6918 0.8329 0.050 Uiso 1 1 calc R U
H26C H 0.7172 0.6562 0.8126 0.050 Uiso 1 1 calc R U
C27 C 0.9057(18) 0.7347(7) 0.7315(8) 0.0337(12) Uani 1 1 d D .
H27A H 0.8474 0.7627 0.7269 0.050 Uiso 1 1 calc R U
H27B H 0.9378 0.7252 0.7027 0.050 Uiso 1 1 calc R U
H27C H 0.9610 0.7512 0.7515 0.050 Uiso 1 1 calc R U
C28 C 0.5705(11) 0.5906(10) 0.7535(9) 0.0337(12) Uani 1 1 d D .
H28A H 0.5756 0.6239 0.7736 0.050 Uiso 1 1 calc R U
H28B H 0.5397 0.5577 0.7695 0.050 Uiso 1 1 calc R U
H28C H 0.5241 0.6002 0.7278 0.050 Uiso 1 1 calc R U
C29 C 0.7721(18) 0.5290(9) 0.7802(7) 0.0337(12) Uani 1 1 d D .
H29A H 0.8420 0.5141 0.7706 0.050 Uiso 1 1 calc R U
H29B H 0.7251 0.4967 0.7881 0.050 Uiso 1 1 calc R U
H29C H 0.7829 0.5540 0.8063 0.050 Uiso 1 1 calc R U
C30 C 0.692(2) 0.5180(9) 0.6875(6) 0.0337(12) Uani 1 1 d D .
H30A H 0.6445 0.4865 0.6971 0.050 Uiso 1 1 calc R U
H30B H 0.7625 0.5023 0.6799 0.050 Uiso 1 1 calc R U
H30C H 0.6596 0.5371 0.6613 0.050 Uiso 1 1 calc R U
C31 C 0.498(2) 0.6856(7) 0.6447(7) 0.0337(12) Uani 1 1 d D .
H31A H 0.4278 0.6835 0.6592 0.050 Uiso 1 1 calc R U
H31B H 0.5017 0.7209 0.6269 0.050 Uiso 1 1 calc R U
H31C H 0.5556 0.6859 0.6676 0.050 Uiso 1 1 calc R U
C32 C 0.4446(18) 0.5622(8) 0.6375(8) 0.0337(12) Uani 1 1 d D .
H32A H 0.4404 0.5280 0.6182 0.050 Uiso 1 1 calc R U
H32B H 0.3715 0.5746 0.6450 0.050 Uiso 1 1 calc R U
H32C H 0.4848 0.5526 0.6650 0.050 Uiso 1 1 calc R U
C33 C 0.4340(17) 0.6341(10) 0.5555(6) 0.0337(12) Uani 1 1 d D .
H33A H 0.4794 0.6525 0.5331 0.050 Uiso 1 1 calc R U
H33B H 0.3727 0.6592 0.5621 0.050 Uiso 1 1 calc R U
H33C H 0.4074 0.5971 0.5439 0.050 Uiso 1 1 calc R U
C34 C 0.8090(12) 0.5225(10) 0.5721(9) 0.0337(12) Uani 1 1 d D .
H34A H 0.8654 0.5518 0.5761 0.050 Uiso 1 1 calc R U
H34B H 0.8284 0.4964 0.5478 0.050 Uiso 1 1 calc R U
H34C H 0.8020 0.5004 0.5998 0.050 Uiso 1 1 calc R U
C35 C 0.5850(16) 0.4952(7) 0.5560(9) 0.0337(12) Uani 1 1 d D .
H35A H 0.5828 0.4769 0.5855 0.050 Uiso 1 1 calc R U
H35B H 0.6109 0.4673 0.5340 0.050 Uiso 1 1 calc R U
H35C H 0.5123 0.5081 0.5473 0.050 Uiso 1 1 calc R U
C36 C 0.678(2) 0.5888(10) 0.5005(5) 0.0337(12) Uani 1 1 d D .
H36A H 0.6163 0.6149 0.4965 0.050 Uiso 1 1 calc R U
H36B H 0.6726 0.5573 0.4787 0.050 Uiso 1 1 calc R U
H36C H 0.7451 0.6102 0.4960 0.050 Uiso 1 1 calc R U
C37 C 0.9346(14) 0.1620(9) 0.5859(9) 0.040(2) Uani 1 1 d D .
H37A H 0.9508 0.1321 0.5634 0.048 Uiso 1 1 calc R U
H37B H 0.9244 0.1430 0.6151 0.048 Uiso 1 1 calc R U
C38 C 1.0223(18) 0.2039(9) 0.5889(8) 0.040(2) Uani 1 1 d D .
H38A H 1.0904 0.1845 0.5980 0.048 Uiso 1 1 calc R U
H38B H 1.0330 0.2225 0.5595 0.048 Uiso 1 1 calc R U
C39 C 1.0496(19) 0.2996(7) 0.6160(9) 0.040(2) Uani 1 1 d D .
H39A H 1.0378 0.3147 0.5854 0.048 Uiso 1 1 calc R U
H39B H 1.1281 0.2939 0.6210 0.048 Uiso 1 1 calc R U
C40 C 1.0073(13) 0.3399(11) 0.6488(8) 0.040(2) Uani 1 1 d D .
H40A H 1.0136 0.3236 0.6793 0.048 Uiso 1 1 calc R U
H40B H 1.0470 0.3769 0.6479 0.048 Uiso 1 1 calc R U
C41 C 0.838(2) 0.3864(10) 0.6642(7) 0.040(2) Uani 1 1 d D .
H41A H 0.7648 0.3924 0.6509 0.048 Uiso 1 1 calc R U
H41B H 0.8746 0.4242 0.6650 0.048 Uiso 1 1 calc R U
C42 C 0.826(2) 0.3658(8) 0.7100(8) 0.040(2) Uani 1 1 d D .
H42A H 0.8978 0.3590 0.7240 0.048 Uiso 1 1 calc R U
H42B H 0.7872 0.3947 0.7280 0.048 Uiso 1 1 calc R U
C43 C 0.763(2) 0.2837(9) 0.7497(7) 0.040(2) Uani 1 1 d D .
H43A H 0.7250 0.3072 0.7721 0.048 Uiso 1 1 calc R U
H43B H 0.8374 0.2760 0.7610 0.048 Uiso 1 1 calc R U
C44 C 0.7059(18) 0.2295(9) 0.7415(8) 0.040(2) Uani 1 1 d D .
H44A H 0.7028 0.2069 0.7696 0.048 Uiso 1 1 calc R U
H44B H 0.6311 0.2376 0.7313 0.048 Uiso 1 1 calc R U
C45 C 0.7151(19) 0.1403(7) 0.7031(9) 0.040(2) Uani 1 1 d D .
H45A H 0.6848 0.1272 0.7318 0.048 Uiso 1 1 calc R U
H45B H 0.7719 0.1128 0.6943 0.048 Uiso 1 1 calc R U
C46 C 0.6302(18) 0.1421(11) 0.6688(6) 0.040(2) Uani 1 1 d D .
H46A H 0.6050 0.1024 0.6625 0.048 Uiso 1 1 calc R U
H46B H 0.5683 0.1645 0.6800 0.048 Uiso 1 1 calc R U
C47 C 0.705(2) 0.1258(9) 0.5973(7) 0.040(2) Uani 1 1 d D .
H47A H 0.6437 0.1016 0.5866 0.048 Uiso 1 1 calc R U
H47B H 0.7593 0.1004 0.6117 0.048 Uiso 1 1 calc R U
C48 C 0.7520(16) 0.1566(10) 0.5599(8) 0.040(2) Uani 1 1 d D .
H48A H 0.7781 0.1282 0.5379 0.048 Uiso 1 1 calc R U
H48B H 0.6954 0.1802 0.5451 0.048 Uiso 1 1 calc R U
C49 C 0.461(2) 0.2582(13) 0.6068(9) 0.043(5) Uani 1 1 d . .
H49A H 0.4236 0.2775 0.5818 0.064 Uiso 1 1 calc R U
H49B H 0.4076 0.2461 0.6289 0.064 Uiso 1 1 calc R U
H49C H 0.4992 0.2243 0.5958 0.064 Uiso 1 1 calc R U
C50 C 0.5419(19) 0.3002(11) 0.6289(10) 0.038(5) Uani 1 1 d . .
H50A H 0.5105 0.3395 0.6291 0.046 Uiso 1 1 calc R U
H50B H 0.5555 0.2884 0.6603 0.046 Uiso 1 1 calc R U
C51 C 0.6332(19) 0.3261(12) 0.5633(10) 0.038(5) Uani 1 1 d . .
H51A H 0.5893 0.3616 0.5655 0.046 Uiso 1 1 calc R U
H51B H 0.5944 0.2989 0.5431 0.046 Uiso 1 1 calc R U
C52 C 0.7395(18) 0.3405(14) 0.5439(9) 0.043(5) Uani 1 1 d . .
H52A H 0.7818 0.3051 0.5404 0.064 Uiso 1 1 calc R U
H52B H 0.7783 0.3671 0.5639 0.064 Uiso 1 1 calc R U
H52C H 0.7284 0.3588 0.5147 0.064 Uiso 1 1 calc R U
N1 N 0.7483(17) 0.7525(8) 0.6368(7) 0.0193(3) Uani 1 1 d . .
N2 N 0.7144(12) 0.8856(6) 0.7054(5) 0.026(3) Uani 1 1 d D .
N3 N 0.8462(9) 0.8903(7) 0.5878(5) 0.026(3) Uani 1 1 d D .
N4 N 0.5381(11) 0.8597(6) 0.5976(4) 0.026(3) Uani 1 1 d D .
N5 N 0.9558(11) 0.6438(7) 0.6091(4) 0.028(3) Uani 1 1 d D .
N6 N 0.7784(13) 0.6310(5) 0.7167(5) 0.028(3) Uani 1 1 d D .
N7 N 0.6494(9) 0.6099(7) 0.5976(5) 0.028(3) Uani 1 1 d D .
Na1 Na 0.7965(7) 0.2546(3) 0.6391(3) 0.028(3) Uani 1 1 d D .
O1 O 0.6446(14) 0.3014(7) 0.6051(7) 0.037(5) Uani 1 1 d . .
O2 O 0.8398(11) 0.1934(6) 0.5730(5) 0.035(2) Uani 1 1 d D .
O3 O 0.9934(9) 0.2462(6) 0.6214(6) 0.035(2) Uani 1 1 d D .
O4 O 0.8966(10) 0.3481(5) 0.6363(6) 0.035(2) Uani 1 1 d D .
O5 O 0.7660(12) 0.3132(6) 0.7078(5) 0.035(2) Uani 1 1 d D .
O6 O 0.7604(12) 0.1968(6) 0.7083(5) 0.035(2) Uani 1 1 d D .
O7 O 0.6677(14) 0.1679(7) 0.6285(6) 0.039(5) Uani 1 1 d D .
Si1 Si 0.7869(5) 0.9467(3) 0.7187(3) 0.0263(6) Uani 1 1 d D .
Si2 Si 0.6397(5) 0.8550(3) 0.7471(3) 0.0263(6) Uani 1 1 d D .
Si3 Si 0.9804(5) 0.8782(3) 0.5998(3) 0.0263(6) Uani 1 1 d D .
Si4 Si 0.8147(5) 0.9385(3) 0.5459(3) 0.0263(6) Uani 1 1 d D .
Si5 Si 0.5075(5) 0.8242(3) 0.5487(3) 0.0263(6) Uani 1 1 d D .
Si6 Si 0.4437(5) 0.9065(3) 0.6184(3) 0.0263(6) Uani 1 1 d D .
Si7 Si 1.0516(5) 0.6019(3) 0.6358(3) 0.0263(6) Uani 1 1 d D .
Si8 Si 0.9857(5) 0.6717(3) 0.5577(2) 0.0263(6) Uani 1 1 d D .
Si9 Si 0.8504(5) 0.6679(3) 0.7571(2) 0.0263(6) Uani 1 1 d D .
Si10 Si 0.7080(5) 0.5713(3) 0.7339(3) 0.0263(6) Uani 1 1 d D .
Si11 Si 0.5150(5) 0.6215(3) 0.6077(3) 0.0263(6) Uani 1 1 d D .
Si12 Si 0.6780(5) 0.5584(3) 0.5582(3) 0.0263(6) Uani 1 1 d D .
Th1 Th 0.71265(7) 0.84270(4) 0.63207(3) 0.0193(3) Uani 1 1 d . .
Th2 Th 0.78112(7) 0.66341(4) 0.64020(3) 0.0208(3) Uani 1 1 d . .

loop_
_atom_site_aniso_label
_atom_site_aniso_U_11
_atom_site_aniso_U_22
_atom_site_aniso_U_33
_atom_site_aniso_U_23
_atom_site_aniso_U_13
_atom_site_aniso_U_12
C1 0.018(2) 0.028(2) 0.055(3) 0.005(2) -0.001(2) 0.0022(19)
C2 0.018(2) 0.028(2) 0.055(3) 0.005(2) -0.001(2) 0.0022(19)
C3 0.018(2) 0.028(2) 0.055(3) 0.005(2) -0.001(2) 0.0022(19)
C4 0.018(2) 0.028(2) 0.055(3) 0.005(2) -0.001(2) 0.0022(19)
C5 0.018(2) 0.028(2) 0.055(3) 0.005(2) -0.001(2) 0.0022(19)
C6 0.018(2) 0.028(2) 0.055(3) 0.005(2) -0.001(2) 0.0022(19)
C7 0.018(2) 0.028(2) 0.055(3) 0.005(2) -0.001(2) 0.0022(19)
C8 0.018(2) 0.028(2) 0.055(3) 0.005(2) -0.001(2) 0.0022(19)
C9 0.018(2) 0.028(2) 0.055(3) 0.005(2) -0.001(2) 0.0022(19)
C10 0.018(2) 0.028(2) 0.055(3) 0.005(2) -0.001(2) 0.0022(19)
C11 0.018(2) 0.028(2) 0.055(3) 0.005(2) -0.001(2) 0.0022(19)
C12 0.018(2) 0.028(2) 0.055(3) 0.005(2) -0.001(2) 0.0022(19)
C13 0.018(2) 0.028(2) 0.055(3) 0.005(2) -0.001(2) 0.0022(19)
C14 0.018(2) 0.028(2) 0.055(3) 0.005(2) -0.001(2) 0.0022(19)
C15 0.018(2) 0.028(2) 0.055(3) 0.005(2) -0.001(2) 0.0022(19)
C16 0.018(2) 0.028(2) 0.055(3) 0.005(2) -0.001(2) 0.0022(19)
C17 0.018(2) 0.028(2) 0.055(3) 0.005(2) -0.001(2) 0.0022(19)
C18 0.018(2) 0.028(2) 0.055(3) 0.005(2) -0.001(2) 0.0022(19)
C19 0.018(2) 0.028(2) 0.055(3) 0.005(2) -0.001(2) 0.0022(19)
C20 0.018(2) 0.028(2) 0.055(3) 0.005(2) -0.001(2) 0.0022(19)
C21 0.018(2) 0.028(2) 0.055(3) 0.005(2) -0.001(2) 0.0022(19)
C22 0.018(2) 0.028(2) 0.055(3) 0.005(2) -0.001(2) 0.0022(19)
C23 0.018(2) 0.028(2) 0.055(3) 0.005(2) -0.001(2) 0.0022(19)
C24 0.018(2) 0.028(2) 0.055(3) 0.005(2) -0.001(2) 0.0022(19)
C25 0.018(2) 0.028(2) 0.055(3) 0.005(2) -0.001(2) 0.0022(19)
C26 0.018(2) 0.028(2) 0.055(3) 0.005(2) -0.001(2) 0.0022(19)
C27 0.018(2) 0.028(2) 0.055(3) 0.005(2) -0.001(2) 0.0022(19)
C28 0.018(2) 0.028(2) 0.055(3) 0.005(2) -0.001(2) 0.0022(19)
C29 0.018(2) 0.028(2) 0.055(3) 0.005(2) -0.001(2) 0.0022(19)
C30 0.018(2) 0.028(2) 0.055(3) 0.005(2) -0.001(2) 0.0022(19)
C31 0.018(2) 0.028(2) 0.055(3) 0.005(2) -0.001(2) 0.0022(19)
C32 0.018(2) 0.028(2) 0.055(3) 0.005(2) -0.001(2) 0.0022(19)
C33 0.018(2) 0.028(2) 0.055(3) 0.005(2) -0.001(2) 0.0022(19)
C34 0.018(2) 0.028(2) 0.055(3) 0.005(2) -0.001(2) 0.0022(19)
C35 0.018(2) 0.028(2) 0.055(3) 0.005(2) -0.001(2) 0.0022(19)
C36 0.018(2) 0.028(2) 0.055(3) 0.005(2) -0.001(2) 0.0022(19)
C37 0.027(5) 0.035(5) 0.058(6) -0.008(5) -0.002(4) 0.005(4)
C38 0.027(5) 0.035(5) 0.058(6) -0.008(5) -0.002(4) 0.005(4)
C39 0.027(5) 0.035(5) 0.058(6) -0.008(5) -0.002(4) 0.005(4)
C40 0.027(5) 0.035(5) 0.058(6) -0.008(5) -0.002(4) 0.005(4)
C41 0.027(5) 0.035(5) 0.058(6) -0.008(5) -0.002(4) 0.005(4)
C42 0.027(5) 0.035(5) 0.058(6) -0.008(5) -0.002(4) 0.005(4)
C43 0.027(5) 0.035(5) 0.058(6) -0.008(5) -0.002(4) 0.005(4)
C44 0.027(5) 0.035(5) 0.058(6) -0.008(5) -0.002(4) 0.005(4)
C45 0.027(5) 0.035(5) 0.058(6) -0.008(5) -0.002(4) 0.005(4)
C46 0.027(5) 0.035(5) 0.058(6) -0.008(5) -0.002(4) 0.005(4)
C47 0.027(5) 0.035(5) 0.058(6) -0.008(5) -0.002(4) 0.005(4)
C48 0.027(5) 0.035(5) 0.058(6) -0.008(5) -0.002(4) 0.005(4)
C49 0.016(10) 0.067(14) 0.045(14) -0.001(13) 0.007(10) 0.004(11)
C50 0.015(10) 0.045(13) 0.055(16) 0.007(11) 0.002(10) 0.021(9)
C51 0.015(10) 0.045(13) 0.055(16) 0.007(11) 0.002(10) 0.021(9)
C52 0.016(10) 0.067(14) 0.045(14) -0.001(13) 0.007(10) 0.004(11)
N1 0.0136(5) 0.0125(4) 0.0316(7) 0.0017(5) -0.0027(4) -0.0013(4)
N2 0.010(6) 0.028(7) 0.040(9) -0.004(6) -0.005(6) -0.002(5)
N3 0.010(6) 0.028(7) 0.040(9) -0.004(6) -0.005(6) -0.002(5)
N4 0.010(6) 0.028(7) 0.040(9) -0.004(6) -0.005(6) -0.002(5)
N5 0.015(7) 0.025(7) 0.044(9) 0.002(6) -0.009(6) 0.001(5)
N6 0.015(7) 0.025(7) 0.044(9) 0.002(6) -0.009(6) 0.001(5)
N7 0.015(7) 0.025(7) 0.044(9) 0.002(6) -0.009(6) 0.001(5)
Na1 0.004(5) 0.029(5) 0.050(7) -0.011(5) -0.003(5) -0.002(4)
O1 0.027(11) 0.037(11) 0.046(14) -0.011(10) -0.009(10) 0.016(9)
O2 0.013(4) 0.032(4) 0.060(6) 0.003(5) -0.002(4) -0.004(3)
O3 0.013(4) 0.032(4) 0.060(6) 0.003(5) -0.002(4) -0.004(3)
O4 0.013(4) 0.032(4) 0.060(6) 0.003(5) -0.002(4) -0.004(3)
O5 0.013(4) 0.032(4) 0.060(6) 0.003(5) -0.002(4) -0.004(3)
O6 0.013(4) 0.032(4) 0.060(6) 0.003(5) -0.002(4) -0.004(3)
O7 0.042(11) 0.023(10) 0.051(13) 0.004(10) 0.008(10) 0.002(9)
Si1 0.0138(10) 0.0187(10) 0.0465(16) 0.0015(10) -0.0020(10) 0.0000(8)
Si2 0.0138(10) 0.0187(10) 0.0465(16) 0.0015(10) -0.0020(10) 0.0000(8)
Si3 0.0138(10) 0.0187(10) 0.0465(16) 0.0015(10) -0.0020(10) 0.0000(8)
Si4 0.0138(10) 0.0187(10) 0.0465(16) 0.0015(10) -0.0020(10) 0.0000(8)
Si5 0.0138(10) 0.0187(10) 0.0465(16) 0.0015(10) -0.0020(10) 0.0000(8)
Si6 0.0138(10) 0.0187(10) 0.0465(16) 0.0015(10) -0.0020(10) 0.0000(8)
Si7 0.0138(10) 0.0187(10) 0.0465(16) 0.0015(10) -0.0020(10) 0.0000(8)
Si8 0.0138(10) 0.0187(10) 0.0465(16) 0.0015(10) -0.0020(10) 0.0000(8)
Si9 0.0138(10) 0.0187(10) 0.0465(16) 0.0015(10) -0.0020(10) 0.0000(8)
Si10 0.0138(10) 0.0187(10) 0.0465(16) 0.0015(10) -0.0020(10) 0.0000(8)
Si11 0.0138(10) 0.0187(10) 0.0465(16) 0.0015(10) -0.0020(10) 0.0000(8)
Si12 0.0138(10) 0.0187(10) 0.0465(16) 0.0015(10) -0.0020(10) 0.0000(8)
Th1 0.0136(5) 0.0125(4) 0.0316(7) 0.0017(5) -0.0027(4) -0.0013(4)
Th2 0.0125(5) 0.0129(4) 0.0370(7) 0.0023(5) -0.0033(5) -0.0022(4)

loop_
_atom_type_symbol
_atom_type_description
_atom_type_scat_dispersion_real
_atom_type_scat_dispersion_imag
_atom_type_scat_source
C C 0.0033 0.0016 'International Tables Vol C Tables 4.2.6.8 and 6.1.1.4'
N N 0.0061 0.0033 'International Tables Vol C Tables 4.2.6.8 and 6.1.1.4'
O O 0.0106 0.0060 'International Tables Vol C Tables 4.2.6.8 and 6.1.1.4'
Na Na 0.0362 0.0249 'International Tables Vol C Tables 4.2.6.8 and 6.1.1.4'
Si Si 0.0817 0.0704 'International Tables Vol C Tables 4.2.6.8 and 6.1.1.4'
Th Th -7.2400 8.8979 'International Tables Vol C Tables 4.2.6.8 and 6.1.1.4'
H H 0.0000 0.0000 'International Tables Vol C Tables 4.2.6.8 and 6.1.1.4'

loop_
_geom_angle_atom_site_label_1
_geom_angle_atom_site_label_2
_geom_angle_atom_site_label_3
_geom_angle
Si1 C1 H1A 109.5
Si1 C1 H1B 109.5
H1A C1 H1B 109.5
Si1 C1 H1C 109.5
H1A C1 H1C 109.5
H1B C1 H1C 109.5
Si1 C2 H2A 109.5
Si1 C2 H2B 109.5
H2A C2 H2B 109.5
Si1 C2 H2C 109.5
H2A C2 H2C 109.5
H2B C2 H2C 109.5
Si1 C3 H3A 109.5
Si1 C3 H3B 109.5
H3A C3 H3B 109.5
Si1 C3 H3C 109.5
H3A C3 H3C 109.5
H3B C3 H3C 109.5
Si2 C4 H4A 109.5
Si2 C4 H4B 109.5
H4A C4 H4B 109.5
Si2 C4 H4C 109.5
H4A C4 H4C 109.5
H4B C4 H4C 109.5
Si2 C5 H5A 109.5
Si2 C5 H5B 109.5
H5A C5 H5B 109.5
Si2 C5 H5C 109.5
H5A C5 H5C 109.5
H5B C5 H5C 109.5
Si2 C6 H6A 109.5
Si2 C6 H6B 109.5
H6A C6 H6B 109.5
Si2 C6 H6C 109.5
H6A C6 H6C 109.5
H6B C6 H6C 109.5
Si3 C7 H7A 109.5
Si3 C7 H7B 109.5
H7A C7 H7B 109.5
Si3 C7 H7C 109.5
H7A C7 H7C 109.5
H7B C7 H7C 109.5
Si3 C8 H8A 109.5
Si3 C8 H8B 109.5
H8A C8 H8B 109.5
Si3 C8 H8C 109.5
H8A C8 H8C 109.5
H8B C8 H8C 109.5
Si3 C9 H9A 109.5
Si3 C9 H9B 109.5
H9A C9 H9B 109.5
Si3 C9 H9C 109.5
H9A C9 H9C 109.5
H9B C9 H9C 109.5
Si4 C10 H10A 109.5
Si4 C10 H10B 109.5
H10A C10 H10B 109.5
Si4 C10 H10C 109.5
H10A C10 H10C 109.5
H10B C10 H10C 109.5
Si4 C11 H11A 109.5
Si4 C11 H11B 109.5
H11A C11 H11B 109.5
Si4 C11 H11C 109.5
H11A C11 H11C 109.5
H11B C11 H11C 109.5
Si4 C12 H12A 109.5
Si4 C12 H12B 109.5
H12A C12 H12B 109.5
Si4 C12 H12C 109.5
H12A C12 H12C 109.5
H12B C12 H12C 109.5
Si5 C13 H13A 109.5
Si5 C13 H13B 109.5
H13A C13 H13B 109.5
Si5 C13 H13C 109.5
H13A C13 H13C 109.5
H13B C13 H13C 109.5
Si5 C14 H14A 109.5
Si5 C14 H14B 109.5
H14A C14 H14B 109.5
Si5 C14 H14C 109.5
H14A C14 H14C 109.5
H14B C14 H14C 109.5
Si5 C15 H15A 109.5
Si5 C15 H15B 109.5
H15A C15 H15B 109.5
Si5 C15 H15C 109.5
H15A C15 H15C 109.5
H15B C15 H15C 109.5
Si6 C16 H16A 109.5
Si6 C16 H16B 109.5
H16A C16 H16B 109.5
Si6 C16 H16C 109.5
H16A C16 H16C 109.5
H16B C16 H16C 109.5
Si6 C17 H17A 109.5
Si6 C17 H17B 109.5
H17A C17 H17B 109.5
Si6 C17 H17C 109.5
H17A C17 H17C 109.5
H17B C17 H17C 109.5
Si6 C18 H18A 109.5
Si6 C18 H18B 109.5
H18A C18 H18B 109.5
Si6 C18 H18C 109.5
H18A C18 H18C 109.5
H18B C18 H18C 109.5
Si7 C19 H19A 109.5
Si7 C19 H19B 109.5
H19A C19 H19B 109.5
Si7 C19 H19C 109.5
H19A C19 H19C 109.5
H19B C19 H19C 109.5
Si7 C20 H20A 109.5
Si7 C20 H20B 109.5
H20A C20 H20B 109.5
Si7 C20 H20C 109.5
H20A C20 H20C 109.5
H20B C20 H20C 109.5
Si7 C21 H21A 109.5
Si7 C21 H21B 109.5
H21A C21 H21B 109.5
Si7 C21 H21C 109.5
H21A C21 H21C 109.5
H21B C21 H21C 109.5
Si8 C22 H22A 109.5
Si8 C22 H22B 109.5
H22A C22 H22B 109.5
Si8 C22 H22C 109.5
H22A C22 H22C 109.5
H22B C22 H22C 109.5
Si8 C23 H23A 109.5
Si8 C23 H23B 109.5
H23A C23 H23B 109.5
Si8 C23 H23C 109.5
H23A C23 H23C 109.5
H23B C23 H23C 109.5
Si8 C24 H24A 109.5
Si8 C24 H24B 109.5
H24A C24 H24B 109.5
Si8 C24 H24C 109.5
H24A C24 H24C 109.5
H24B C24 H24C 109.5
Si9 C25 H25A 109.5
Si9 C25 H25B 109.5
H25A C25 H25B 109.5
Si9 C25 H25C 109.5
H25A C25 H25C 109.5
H25B C25 H25C 109.5
Si9 C26 H26A 109.5
Si9 C26 H26B 109.5
H26A C26 H26B 109.5
Si9 C26 H26C 109.5
H26A C26 H26C 109.5
H26B C26 H26C 109.5
Si9 C27 H27A 109.5
Si9 C27 H27B 109.5
H27A C27 H27B 109.5
Si9 C27 H27C 109.5
H27A C27 H27C 109.5
H27B C27 H27C 109.5
Si10 C28 H28A 109.5
Si10 C28 H28B 109.5
H28A C28 H28B 109.5
Si10 C28 H28C 109.5
H28A C28 H28C 109.5
H28B C28 H28C 109.5
Si10 C29 H29A 109.5
Si10 C29 H29B 109.5
H29A C29 H29B 109.5
Si10 C29 H29C 109.5
H29A C29 H29C 109.5
H29B C29 H29C 109.5
Si10 C30 H30A 109.5
Si10 C30 H30B 109.5
H30A C30 H30B 109.5
Si10 C30 H30C 109.5
H30A C30 H30C 109.5
H30B C30 H30C 109.5
Si11 C31 H31A 109.5
Si11 C31 H31B 109.5
H31A C31 H31B 109.5
Si11 C31 H31C 109.5
H31A C31 H31C 109.5
H31B C31 H31C 109.5
Si11 C32 H32A 109.5
Si11 C32 H32B 109.5
H32A C32 H32B 109.5
Si11 C32 H32C 109.5
H32A C32 H32C 109.5
H32B C32 H32C 109.5
Si11 C33 H33A 109.5
Si11 C33 H33B 109.5
H33A C33 H33B 109.5
Si11 C33 H33C 109.5
H33A C33 H33C 109.5
H33B C33 H33C 109.5
Si12 C34 H34A 109.5
Si12 C34 H34B 109.5
H34A C34 H34B 109.5
Si12 C34 H34C 109.5
H34A C34 H34C 109.5
H34B C34 H34C 109.5
Si12 C35 H35A 109.5
Si12 C35 H35B 109.5
H35A C35 H35B 109.5
Si12 C35 H35C 109.5
H35A C35 H35C 109.5
H35B C35 H35C 109.5
Si12 C36 H36A 109.5
Si12 C36 H36B 109.5
H36A C36 H36B 109.5
Si12 C36 H36C 109.5
H36A C36 H36C 109.5
H36B C36 H36C 109.5
O2 C37 C38 106.6(18)
O2 C37 H37A 110.4
C38 C37 H37A 110.4
O2 C37 H37B 110.4
C38 C37 H37B 110.4
H37A C37 H37B 108.6
O3 C38 C37 107.6(18)
O3 C38 H38A 110.2
C37 C38 H38A 110.2
O3 C38 H38B 110.2
C37 C38 H38B 110.2
H38A C38 H38B 108.5
O3 C39 C40 107.2(19)
O3 C39 H39A 110.3
C40 C39 H39A 110.3
O3 C39 H39B 110.3
C40 C39 H39B 110.3
H39A C39 H39B 108.5
O4 C40 C39 105.3(18)
O4 C40 H40A 110.7
C39 C40 H40A 110.7
O4 C40 H40B 110.7
C39 C40 H40B 110.7
H40A C40 H40B 108.8
O4 C41 C42 114(2)
O4 C41 H41A 108.8
C42 C41 H41A 108.8
O4 C41 H41B 108.8
C42 C41 H41B 108.8
H41A C41 H41B 107.7
O5 C42 C41 107.2(19)
O5 C42 H42A 110.3
C41 C42 H42A 110.3
O5 C42 H42B 110.3
C41 C42 H42B 110.3
H42A C42 H42B 108.5
O5 C43 C44 106.5(19)
O5 C43 H43A 110.4
C44 C43 H43A 110.4
O5 C43 H43B 110.4
C44 C43 H43B 110.4
H43A C43 H43B 108.6
O6 C44 C43 109.7(19)
O6 C44 H44A 109.7
C43 C44 H44A 109.7
O6 C44 H44B 109.7
C43 C44 H44B 109.7
H44A C44 H44B 108.2
O6 C45 C46 109.1(18)
O6 C45 H45A 109.9
C46 C45 H45A 109.9
O6 C45 H45B 109.9
C46 C45 H45B 109.9
H45A C45 H45B 108.3
O7 C46 C45 111(2)
O7 C46 H46A 109.3
C45 C46 H46A 109.3
O7 C46 H46B 109.3
C45 C46 H46B 109.3
H46A C46 H46B 108.0
O7 C47 C48 107.6(19)
O7 C47 H47A 110.2
C48 C47 H47A 110.2
O7 C47 H47B 110.2
C48 C47 H47B 110.2
H47A C47 H47B 108.5
O2 C48 C47 113.3(19)
O2 C48 H48A 108.9
C47 C48 H48A 108.9
O2 C48 H48B 108.9
C47 C48 H48B 108.9
H48A C48 H48B 107.7
C50 C49 H49A 109.5
C50 C49 H49B 109.5
H49A C49 H49B 109.5
C50 C49 H49C 109.5
H49A C49 H49C 109.5
H49B C49 H49C 109.5
O1 C50 C49 112(2)
O1 C50 H50A 109.3
C49 C50 H50A 109.3
O1 C50 H50B 109.3
C49 C50 H50B 109.3
H50A C50 H50B 107.9
O1 C51 C52 112(2)
O1 C51 H51A 109.3
C52 C51 H51A 109.3
O1 C51 H51B 109.3
C52 C51 H51B 109.3
H51A C51 H51B 108.0
C51 C52 H52A 109.5
C51 C52 H52B 109.5
H52A C52 H52B 109.5
C51 C52 H52C 109.5
H52A C52 H52C 109.5
H52B C52 H52C 109.5
Th2 N1 Th1 178.8(12)
Si2 N2 Si1 117.2(8)
Si2 N2 Th1 119.7(5)
Si1 N2 Th1 123.2(6)
Si3 N3 Si4 117.8(8)
Si3 N3 Th1 118.8(6)
Si4 N3 Th1 123.3(5)
Si5 N4 Si6 118.0(8)
Si5 N4 Th1 118.0(5)
Si6 N4 Th1 124.0(6)
Si8 N5 Si7 118.2(8)
Si8 N5 Th2 118.9(5)
Si7 N5 Th2 122.9(6)
Si9 N6 Si10 116.7(8)
Si9 N6 Th2 119.9(5)
Si10 N6 Th2 123.3(6)
Si12 N7 Si11 116.2(8)
Si12 N7 Th2 125.2(5)
Si11 N7 Th2 118.6(5)
O1 Na1 O2 95.7(6)
O1 Na1 O4 88.8(6)
O2 Na1 O4 110.7(6)
O1 Na1 O5 88.5(6)
O2 Na1 O5 175.7(7)
O4 Na1 O5 68.8(5)
O1 Na1 O3 135.1(7)
O2 Na1 O3 64.4(5)
O4 Na1 O3 64.9(5)
O5 Na1 O3 112.1(6)
O1 Na1 O6 116.3(7)
O2 Na1 O6 113.1(6)
O4 Na1 O6 125.8(6)
O5 Na1 O6 65.1(5)
O3 Na1 O6 108.6(6)
O1 Na1 O7 79.6(6)
O2 Na1 O7 66.5(5)
O4 Na1 O7 167.6(7)
O5 Na1 O7 115.0(6)
O3 Na1 O7 121.0(6)
O6 Na1 O7 64.4(5)
C51 O1 C50 111.8(19)
C51 O1 Na1 130.0(15)
C50 O1 Na1 118.0(15)
C37 O2 C48 112.9(17)
C37 O2 Na1 105.2(13)
C48 O2 Na1 112.5(13)
C39 O3 C38 112.8(16)
C39 O3 Na1 115.7(12)
C38 O3 Na1 116.8(12)
C41 O4 C40 115.3(17)
C41 O4 Na1 105.1(13)
C40 O4 Na1 110.5(13)
C42 O5 C43 112.9(16)
C42 O5 Na1 114.6(13)
C43 O5 Na1 117.9(13)
C44 O6 C45 111.7(17)
C44 O6 Na1 112.6(14)
C45 O6 Na1 118.2(15)
C47 O7 C46 112.2(18)
C47 O7 Na1 114.0(14)
C46 O7 Na1 115.4(14)
N2 Si1 C2 113.2(10)
N2 Si1 C3 115.6(10)
C2 Si1 C3 103.6(11)
N2 Si1 C1 109.9(10)
C2 Si1 C1 106.9(12)
C3 Si1 C1 107.1(12)
N2 Si2 C4 109.2(10)
N2 Si2 C5 112.6(10)
C4 Si2 C5 109.2(12)
N2 Si2 C6 115.4(11)
C4 Si2 C6 105.0(11)
C5 Si2 C6 105.1(12)
N3 Si3 C7 109.7(9)
N3 Si3 C8 110.9(11)
C7 Si3 C8 111.6(11)
N3 Si3 C9 115.7(10)
C7 Si3 C9 103.5(12)
C8 Si3 C9 105.2(12)
N3 Si4 C12 112.0(10)
N3 Si4 C10 111.6(11)
C12 Si4 C10 107.3(12)
N3 Si4 C11 113.2(10)
C12 Si4 C11 103.5(11)
C10 Si4 C11 108.8(12)
N4 Si5 C14 110.2(10)
N4 Si5 C13 112.0(11)
C14 Si5 C13 109.6(11)
N4 Si5 C15 114.7(11)
C14 Si5 C15 103.9(12)
C13 Si5 C15 106.0(12)
N4 Si6 C16 113.3(9)
N4 Si6 C18 115.2(10)
C16 Si6 C18 104.3(11)
N4 Si6 C17 110.1(10)
C16 Si6 C17 107.0(12)
C18 Si6 C17 106.4(12)
N5 Si7 C21 111.8(10)
N5 Si7 C20 115.1(10)
C21 Si7 C20 105.1(12)
N5 Si7 C19 112.9(9)
C21 Si7 C19 108.2(12)
C20 Si7 C19 102.9(11)
N5 Si8 C22 115.7(11)
N5 Si8 C24 111.1(11)
C22 Si8 C24 106.1(12)
N5 Si8 C23 110.5(10)
C22 Si8 C23 104.5(12)
C24 Si8 C23 108.6(11)
N6 Si9 C27 108.2(10)
N6 Si9 C26 113.6(10)
C27 Si9 C26 109.7(11)
N6 Si9 C25 115.8(11)
C27 Si9 C25 104.3(11)
C26 Si9 C25 104.8(12)
N6 Si10 C29 115.7(10)
N6 Si10 C30 111.1(10)
C29 Si10 C30 104.2(12)
N6 Si10 C28 111.8(10)
C29 Si10 C28 105.7(12)
C30 Si10 C28 107.8(12)
N7 Si11 C32 115.5(10)
N7 Si11 C33 112.8(11)
C32 Si11 C33 105.5(12)
N7 Si11 C31 110.4(9)
C32 Si11 C31 104.1(12)
C33 Si11 C31 108.0(12)
N7 Si12 C36 112.2(11)
N7 Si12 C34 110.2(10)
C36 Si12 C34 111.2(12)
N7 Si12 C35 115.8(10)
C36 Si12 C35 105.9(12)
C34 Si12 C35 101.1(11)
N1 Th1 N3 109.9(7)
N1 Th1 N2 110.1(7)
N3 Th1 N2 108.5(5)
N1 Th1 N4 111.7(7)
N3 Th1 N4 108.1(5)
N2 Th1 N4 108.4(5)
N1 Th2 N7 110.6(7)
N1 Th2 N6 110.2(7)
N7 Th2 N6 108.9(5)
N1 Th2 N5 109.8(7)
N7 Th2 N5 107.7(5)
N6 Th2 N5 109.6(5)

loop_
_geom_bond_atom_site_label_1
_geom_bond_atom_site_label_2
_geom_bond_distance
C1 Si1 1.871(8)
C1 H1A 0.9800
C1 H1B 0.9800
C1 H1C 0.9800
C2 Si1 1.856(8)
C2 H2A 0.9800
C2 H2B 0.9800
C2 H2C 0.9800
C3 Si1 1.866(8)
C3 H3A 0.9800
C3 H3B 0.9800
C3 H3C 0.9800
C4 Si2 1.862(8)
C4 H4A 0.9800
C4 H4B 0.9800
C4 H4C 0.9800
C5 Si2 1.865(8)
C5 H5A 0.9800
C5 H5B 0.9800
C5 H5C 0.9800
C6 Si2 1.867(8)
C6 H6A 0.9800
C6 H6B 0.9800
C6 H6C 0.9800
C7 Si3 1.861(8)
C7 H7A 0.9800
C7 H7B 0.9800
C7 H7C 0.9800
C8 Si3 1.863(8)
C8 H8A 0.9800
C8 H8B 0.9800
C8 H8C 0.9800
C9 Si3 1.864(8)
C9 H9A 0.9800
C9 H9B 0.9800
C9 H9C 0.9800
C10 Si4 1.865(8)
C10 H10A 0.9800
C10 H10B 0.9800
C10 H10C 0.9800
C11 Si4 1.867(8)
C11 H11A 0.9800
C11 H11B 0.9800
C11 H11C 0.9800
C12 Si4 1.864(8)
C12 H12A 0.9800
C12 H12B 0.9800
C12 H12C 0.9800
C13 Si5 1.864(8)
C13 H13A 0.9800
C13 H13B 0.9800
C13 H13C 0.9800
C14 Si5 1.862(8)
C14 H14A 0.9800
C14 H14B 0.9800
C14 H14C 0.9800
C15 Si5 1.866(8)
C15 H15A 0.9800
C15 H15B 0.9800
C15 H15C 0.9800
C16 Si6 1.865(8)
C16 H16A 0.9800
C16 H16B 0.9800
C16 H16C 0.9800
C17 Si6 1.866(8)
C17 H17A 0.9800
C17 H17B 0.9800
C17 H17C 0.9800
C18 Si6 1.866(8)
C18 H18A 0.9800
C18 H18B 0.9800
C18 H18C 0.9800
C19 Si7 1.867(8)
C19 H19A 0.9800
C19 H19B 0.9800
C19 H19C 0.9800
C20 Si7 1.865(8)
C20 H20A 0.9800
C20 H20B 0.9800
C20 H20C 0.9800
C21 Si7 1.864(8)
C21 H21A 0.9800
C21 H21B 0.9800
C21 H21C 0.9800
C22 Si8 1.865(8)
C22 H22A 0.9800
C22 H22B 0.9800
C22 H22C 0.9800
C23 Si8 1.869(8)
C23 H23A 0.9800
C23 H23B 0.9800
C23 H23C 0.9800
C24 Si8 1.866(8)
C24 H24A 0.9800
C24 H24B 0.9800
C24 H24C 0.9800
C25 Si9 1.865(8)
C25 H25A 0.9800
C25 H25B 0.9800
C25 H25C 0.9800
C26 Si9 1.863(8)
C26 H26A 0.9800
C26 H26B 0.9800
C26 H26C 0.9800
C27 Si9 1.863(8)
C27 H27A 0.9800
C27 H27B 0.9800
C27 H27C 0.9800
C28 Si10 1.866(8)
C28 H28A 0.9800
C28 H28B 0.9800
C28 H28C 0.9800
C29 Si10 1.865(8)
C29 H29A 0.9800
C29 H29B 0.9800
C29 H29C 0.9800
C30 Si10 1.865(8)
C30 H30A 0.9800
C30 H30B 0.9800
C30 H30C 0.9800
C31 Si11 1.867(8)
C31 H31A 0.9800
C31 H31B 0.9800
C31 H31C 0.9800
C32 Si11 1.864(8)
C32 H32A 0.9800
C32 H32B 0.9800
C32 H32C 0.9800
C33 Si11 1.865(8)
C33 H33A 0.9800
C33 H33B 0.9800
C33 H33C 0.9800
C34 Si12 1.865(8)
C34 H34A 0.9800
C34 H34B 0.9800
C34 H34C 0.9800
C35 Si12 1.866(8)
C35 H35A 0.9800
C35 H35B 0.9800
C35 H35C 0.9800
C36 Si12 1.864(8)
C36 H36A 0.9800
C36 H36B 0.9800
C36 H36C 0.9800
C37 O2 1.428(10)
C37 C38 1.460(15)
C37 H37A 0.9900
C37 H37B 0.9900
C38 O3 1.432(10)
C38 H38A 0.9900
C38 H38B 0.9900
C39 O3 1.430(10)
C39 C40 1.459(15)
C39 H39A 0.9900
C39 H39B 0.9900
C40 O4 1.429(10)
C40 H40A 0.9900
C40 H40B 0.9900
C41 O4 1.429(10)
C41 C42 1.459(15)
C41 H41A 0.9900
C41 H41B 0.9900
C42 O5 1.428(10)
C42 H42A 0.9900
C42 H42B 0.9900
C43 O5 1.429(10)
C43 C44 1.462(15)
C43 H43A 0.9900
C43 H43B 0.9900
C44 O6 1.428(10)
C44 H44A 0.9900
C44 H44B 0.9900
C45 O6 1.432(10)
C45 C46 1.457(15)
C45 H45A 0.9900
C45 H45B 0.9900
C46 O7 1.431(10)
C46 H46A 0.9900
C46 H46B 0.9900
C47 O7 1.431(10)
C47 C48 1.458(15)
C47 H47A 0.9900
C47 H47B 0.9900
C48 O2 1.431(10)
C48 H48A 0.9900
C48 H48B 0.9900
C49 C50 1.54(4)
C49 H49A 0.9800
C49 H49B 0.9800
C49 H49C 0.9800
C50 O1 1.47(3)
C50 H50A 0.9900
C50 H50B 0.9900
C51 O1 1.38(3)
C51 C52 1.49(3)
C51 H51A 0.9900
C51 H51B 0.9900
C52 H52A 0.9800
C52 H52B 0.9800
C52 H52C 0.9800
N1 Th2 2.106(19)
N1 Th1 2.141(19)
N2 Si2 1.718(8)
N2 Si1 1.720(8)
N2 Th1 2.409(13)
N3 Si3 1.718(8)
N3 Si4 1.720(8)
N3 Th1 2.405(13)
N4 Si5 1.716(8)
N4 Si6 1.719(8)
N4 Th1 2.413(13)
N5 Si8 1.716(8)
N5 Si7 1.722(8)
N5 Th2 2.413(13)
N6 Si9 1.718(8)
N6 Si10 1.720(8)
N6 Th2 2.410(14)
N7 Si12 1.719(8)
N7 Si11 1.718(8)
N7 Th2 2.400(13)
Na1 O1 2.39(2)
Na1 O2 2.498(10)
Na1 O4 2.499(10)
Na1 O5 2.499(10)
Na1 O3 2.512(11)
Na1 O6 2.513(10)
Na1 O7 2.583(19)
